data_4078182
loop_
_publ_author_name
'Kamata, Kouji'
'Suzuki, Atsuko'
'Nakai, Yuta'
'Nakazawa, Hiroshi'

_publ_section_title
;
 Catalytic Hydrosilylation of Alkenes by Iron Complexes Containing
 Terpyridine Derivatives as Ancillary Ligands
;
_journal_issue 10
_journal_name_full Organometallics
_journal_page_first 3825
_journal_page_last 3828
_journal_paper_doi 10.1021/om300279t
_journal_volume 31
_journal_year 2012
_chemical_formula_moiety 'C27 H19 Br2 Fe N3, 3(C H2 Cl2)'
_chemical_formula_sum 'C30 H25 Br2 Cl6 Fe N3'
_chemical_formula_weight 855.90
_space_group_IT_number 2
_symmetry_cell_setting triclinic
_symmetry_Int_Tables_number 2
_symmetry_space_group_name_Hall '-P 1'
_symmetry_space_group_name_H-M 'P -1'
_cell_angle_alpha 96.254(13)
_cell_angle_beta 90.176(9)
_cell_angle_gamma 92.435(11)
_cell_formula_units_Z 2
_cell_length_a 9.104(3)
_cell_length_b 11.125(4)
_cell_length_c 16.529(6)
_cell_measurement_reflns_used 5888
_cell_measurement_temperature 200(2)
_cell_measurement_theta_max 27.4835
_cell_measurement_theta_min 4.0191
_cell_volume 1662.6(10)
_computing_cell_refinement CrystalClear
_computing_data_collection 'CrystalClear (Rigaku, 2001)'
_computing_molecular_graphics 'Ortep-3 for Windows (Farrugia, 1997)'
_computing_publication_material SHELXL97
_computing_structure_refinement 'SHELXL-97 (Sheldrick, 1997)'
_computing_structure_solution 'SIR97 (Altomare <i>et al.</i>,  1999)'
_diffrn_ambient_temperature 200(2)
_diffrn_detector_area_resol_mean 7.32
_diffrn_measured_fraction_theta_full 0.972
_diffrn_measured_fraction_theta_max 0.972
_diffrn_measurement_details
;
scan:
    Number of images: 360
               Slice: -80.0000 - 100.0000
         Image width: 0.5000
            Exp time: 10.0000
       Rotation axis: Phi
               Omega: 0.0000
                 Chi: 0.0000
                 Phi: 0.0000
                 XTD: 35.3114
              2theta: 9.7528
scan:
    Number of images: 100
               Slice: -30.0000 - 20.0000
         Image width: 0.5000
            Exp time: 10.0000
       Rotation axis: Omega
               Omega: 0.0000
                 Chi: 90.0000
                 Phi: 0.0000
                 XTD: 35.3114
              2theta: 9.7528
scan:
    Number of images: 100
               Slice: -30.0000 - 20.0000
         Image width: 0.5000
            Exp time: 10.0000
       Rotation axis: Omega
               Omega: 0.0000
                 Chi: 90.0000
                 Phi: 90.0000
                 XTD: 35.3114
              2theta: 9.7528
scan:
    Number of images: 100
               Slice: -30.0000 - 20.0000
         Image width: 0.5000
            Exp time: 10.0000
       Rotation axis: Omega
               Omega: 0.0000
                 Chi: 90.0000
                 Phi: 180.0000
                 XTD: 35.3114
              2theta: 9.7528

;
_diffrn_measurement_device 'Mercury CCD (2x2 bin mode)'
_diffrn_measurement_device_details 'AFC7: Eulerian 3-circle'
_diffrn_measurement_device_type 'Rigaku/MSC Mercury CCD'
_diffrn_measurement_method '\w or \f'
_diffrn_radiation_detector CCD
_diffrn_radiation_monochromator 'Graphite Monochromator'
_diffrn_radiation_source 'Rotating Anode'
_diffrn_radiation_type MoK\a
_diffrn_radiation_wavelength 0.71070
_diffrn_reflns_av_R_equivalents 0.0859
_diffrn_reflns_av_sigmaI/netI 0.1038
_diffrn_reflns_limit_h_max 10
_diffrn_reflns_limit_h_min -11
_diffrn_reflns_limit_k_max 14
_diffrn_reflns_limit_k_min -11
_diffrn_reflns_limit_l_max 20
_diffrn_reflns_limit_l_min -21
_diffrn_reflns_number 16186
_diffrn_reflns_reduction_process 'Lp corrections applied'
_diffrn_reflns_theta_full 27.48
_diffrn_reflns_theta_max 27.48
_diffrn_reflns_theta_min 4.02
_diffrn_source_current 280.0000
_diffrn_source_power 16.8000
_diffrn_source_voltage 60.0000
_exptl_absorpt_coefficient_mu 3.366
_exptl_absorpt_correction_T_max 0.9671
_exptl_absorpt_correction_T_min 0.3855
_exptl_absorpt_correction_type multi-scan
_exptl_absorpt_process_details '(Jacobson, 1998)'
_exptl_crystal_colour Red
_exptl_crystal_density_diffrn 1.710
_exptl_crystal_density_method 'not measured'
_exptl_crystal_description Platelet
_exptl_crystal_F_000 848
_exptl_crystal_preparation 'mounted on the CryoLoop with Palaton oil and placed in N2 stream at 200(2) K'
_exptl_crystal_size_max 0.35
_exptl_crystal_size_mid 0.30
_exptl_crystal_size_min 0.01
_refine_diff_density_max 1.125
_refine_diff_density_min -0.894
_refine_diff_density_rms 0.174
_refine_ls_extinction_method none
_refine_ls_goodness_of_fit_ref 1.193
_refine_ls_hydrogen_treatment constr
_refine_ls_matrix_type full
_refine_ls_number_parameters 379
_refine_ls_number_reflns 7421
_refine_ls_number_restraints 0
_refine_ls_restrained_S_all 1.193
_refine_ls_R_factor_all 0.1148
_refine_ls_R_factor_gt 0.0871
_refine_ls_shift/su_max 0.000
_refine_ls_shift/su_mean 0.000
_refine_ls_structure_factor_coef Fsqd
_refine_ls_weighting_details 'calc w=1/[\s^2^(Fo^2^)+(0.0000P)^2^+9.3327P] where P=(Fo^2^+2Fc^2^)/3'
_refine_ls_weighting_scheme calc
_refine_ls_wR_factor_gt 0.1850
_refine_ls_wR_factor_ref 0.1979
_reflns_number_gt 5659
_reflns_number_total 7421
_reflns_threshold_expression >2sigma(I)
_cod_data_source_file om300279t_si_002.cif
_cod_data_source_block UTA-810
_cod_depositor_comments
;
The following automatic conversions were performed:

'_exptl_absorpt_correction_type' value 'Multi-scan' changed to
'multi-scan' according to the built-in table from CIF Core dictionary
named 'cif_core.dic' version 2.4.1 from 2010-06-29.

Automatic conversion script
Id: cif_fix_values 1715 2011-07-08 13:25:40Z adriana 
;
_cod_original_cell_volume 1662.6(9)
_cod_original_sg_symbol_H-M P-1
_cod_database_code 4078182

loop_
_symmetry_equiv_pos_as_xyz
'x, y, z'
'-x, -y, -z'

loop_
_atom_site_label
_atom_site_type_symbol
_atom_site_fract_x
_atom_site_fract_y
_atom_site_fract_z
_atom_site_U_iso_or_equiv
_atom_site_adp_type
_atom_site_occupancy
_atom_site_symmetry_multiplicity
_atom_site_calc_flag
_atom_site_refinement_flags
Fe1 Fe 0.27789(10) 0.25253(8) 0.86759(6) 0.0269(2) Uani 1 1 d .
N1 N 0.4963(6) 0.3540(5) 0.8770(4) 0.0297(12) Uani 1 1 d .
N2 N 0.3305(6) 0.2664(5) 0.9901(4) 0.0274(12) Uani 1 1 d .
N3 N 0.0779(6) 0.1693(5) 0.9244(4) 0.0277(12) Uani 1 1 d .
C1 C 0.5725(8) 0.4037(6) 0.8175(5) 0.0308(15) Uani 1 1 d .
C2 C 0.5072(8) 0.3987(6) 0.7360(5) 0.0344(16) Uani 1 1 d .
C3 C 0.4437(9) 0.2908(7) 0.6964(5) 0.0395(17) Uani 1 1 d .
H3A H 0.4388 0.2196 0.7234 0.047 Uiso 1 1 calc R
C4 C 0.3877(10) 0.2881(8) 0.6178(5) 0.045(2) Uani 1 1 d .
H4A H 0.3481 0.2138 0.5911 0.054 Uiso 1 1 calc R
C5 C 0.3880(10) 0.3898(8) 0.5777(6) 0.049(2) Uani 1 1 d .
H5A H 0.3467 0.3869 0.5247 0.059 Uiso 1 1 calc R
C6 C 0.4496(10) 0.4962(8) 0.6161(6) 0.049(2) Uani 1 1 d .
H6A H 0.4499 0.5678 0.5896 0.059 Uiso 1 1 calc R
C7 C 0.5099(10) 0.4997(7) 0.6917(5) 0.0441(19) Uani 1 1 d .
H7A H 0.5559 0.5734 0.7155 0.053 Uiso 1 1 calc R
C8 C 0.7121(8) 0.4619(7) 0.8344(6) 0.0403(18) Uani 1 1 d .
H8A H 0.7646 0.4969 0.7926 0.048 Uiso 1 1 calc R
C9 C 0.7713(9) 0.4676(7) 0.9105(6) 0.045(2) Uani 1 1 d .
H9A H 0.8655 0.5059 0.9217 0.054 Uiso 1 1 calc R
C10 C 0.6943(8) 0.4177(6) 0.9713(5) 0.0380(17) Uani 1 1 d .
H10A H 0.7335 0.4216 1.0249 0.046 Uiso 1 1 calc R
C11 C 0.5562(7) 0.3611(6) 0.9516(5) 0.0295(15) Uani 1 1 d .
C12 C 0.4678(8) 0.3055(6) 1.0145(5) 0.0299(15) Uani 1 1 d .
C13 C 0.5137(9) 0.2915(7) 1.0928(5) 0.0401(18) Uani 1 1 d .
H13A H 0.6084 0.3223 1.1110 0.048 Uiso 1 1 calc R
C14 C 0.4248(10) 0.2340(7) 1.1440(5) 0.0431(19) Uani 1 1 d .
H14A H 0.4590 0.2209 1.1965 0.052 Uiso 1 1 calc R
C15 C 0.2833(10) 0.1947(7) 1.1182(5) 0.0417(18) Uani 1 1 d .
H15A H 0.2191 0.1549 1.1529 0.050 Uiso 1 1 calc R
C16 C 0.2381(8) 0.2151(6) 1.0407(5) 0.0314(15) Uani 1 1 d .
C17 C 0.0909(8) 0.1777(6) 1.0051(5) 0.0341(16) Uani 1 1 d .
C18 C -0.0276(9) 0.1551(7) 1.0560(5) 0.0404(18) Uani 1 1 d .
H18A H -0.0144 0.1607 1.1134 0.048 Uiso 1 1 calc R
C19 C -0.1661(10) 0.1240(7) 1.0205(6) 0.048(2) Uani 1 1 d .
H19A H -0.2491 0.1101 1.0535 0.057 Uiso 1 1 calc R
C20 C -0.1791(9) 0.1143(6) 0.9385(6) 0.0411(19) Uani 1 1 d .
H20A H -0.2719 0.0925 0.9135 0.049 Uiso 1 1 calc R
C21 C -0.0550(7) 0.1365(6) 0.8897(5) 0.0332(16) Uani 1 1 d .
C22 C -0.0666(8) 0.1175(6) 0.8002(5) 0.0352(17) Uani 1 1 d .
C23 C -0.1885(9) 0.1544(7) 0.7595(6) 0.0427(19) Uani 1 1 d .
H23A H -0.2628 0.1965 0.7896 0.051 Uiso 1 1 calc R
C24 C -0.2022(10) 0.1306(8) 0.6767(6) 0.052(2) Uani 1 1 d .
H24A H -0.2854 0.1566 0.6496 0.062 Uiso 1 1 calc R
C25 C -0.0953(12) 0.0692(9) 0.6328(6) 0.057(2) Uani 1 1 d .
H25A H -0.1055 0.0530 0.5754 0.069 Uiso 1 1 calc R
C26 C 0.0262(10) 0.0309(9) 0.6709(6) 0.051(2) Uani 1 1 d .
H26A H 0.1000 -0.0110 0.6402 0.061 Uiso 1 1 calc R
C27 C 0.0392(9) 0.0544(8) 0.7547(5) 0.0438(19) Uani 1 1 d .
H27A H 0.1218 0.0270 0.7815 0.053 Uiso 1 1 calc R
Br1 Br 0.41313(8) 0.05606(6) 0.84017(5) 0.03363(19) Uani 1 1 d .
Br2 Br 0.13878(9) 0.41382(7) 0.81985(6) 0.0431(2) Uani 1 1 d .
C28 C 0.1287(10) 0.6630(8) 0.6931(6) 0.047(2) Uani 1 1 d .
H28A H 0.1585 0.5821 0.7049 0.056 Uiso 1 1 calc R
H28B H 0.1410 0.6683 0.6341 0.056 Uiso 1 1 calc R
Cl1 Cl 0.2415(2) 0.7759(2) 0.74869(15) 0.0512(5) Uani 1 1 d .
Cl2 Cl -0.0578(3) 0.6815(3) 0.71966(19) 0.0682(7) Uani 1 1 d .
C29 C 0.0003(12) 0.6389(11) 0.4225(8) 0.069(3) Uani 1 1 d .
H29A H -0.0118 0.6785 0.3722 0.083 Uiso 1 1 calc R
H29B H -0.0685 0.5672 0.4192 0.083 Uiso 1 1 calc R
Cl3 Cl -0.0446(3) 0.7398(3) 0.50670(18) 0.0704(7) Uani 1 1 d .
Cl4 Cl 0.1816(4) 0.5915(3) 0.4281(3) 0.0901(10) Uani 1 1 d .
C30 C 0.4941(12) 0.9297(9) 0.6177(6) 0.057(2) Uani 1 1 d .
H30A H 0.4475 0.9566 0.6702 0.068 Uiso 1 1 calc R
H30B H 0.5446 1.0011 0.5976 0.068 Uiso 1 1 calc R
Cl5 Cl 0.3574(3) 0.8697(3) 0.54693(19) 0.0799(9) Uani 1 1 d .
Cl6 Cl 0.6238(3) 0.8207(2) 0.63260(19) 0.0681(7) Uani 1 1 d .

loop_
_atom_site_aniso_label
_atom_site_aniso_U_11
_atom_site_aniso_U_22
_atom_site_aniso_U_33
_atom_site_aniso_U_23
_atom_site_aniso_U_13
_atom_site_aniso_U_12
Fe1 0.0210(5) 0.0284(5) 0.0320(6) 0.0049(4) 0.0011(4) 0.0029(3)
N1 0.022(3) 0.028(3) 0.041(4) 0.004(2) 0.005(2) 0.006(2)
N2 0.026(3) 0.026(3) 0.031(3) 0.003(2) -0.003(2) 0.006(2)
N3 0.018(3) 0.027(3) 0.039(3) 0.005(2) 0.000(2) 0.003(2)
C1 0.028(4) 0.024(3) 0.041(4) 0.002(3) 0.006(3) 0.006(3)
C2 0.029(4) 0.033(4) 0.041(4) 0.004(3) 0.014(3) 0.001(3)
C3 0.035(4) 0.044(4) 0.041(5) 0.010(3) 0.005(3) -0.002(3)
C4 0.048(5) 0.045(5) 0.042(5) 0.005(4) -0.006(4) -0.011(4)
C5 0.052(5) 0.058(5) 0.040(5) 0.011(4) 0.006(4) 0.005(4)
C6 0.050(5) 0.057(5) 0.043(5) 0.017(4) 0.013(4) 0.004(4)
C7 0.050(5) 0.037(4) 0.046(5) 0.004(3) 0.013(4) -0.002(3)
C8 0.027(4) 0.034(4) 0.058(5) -0.001(3) 0.009(4) -0.006(3)
C9 0.025(4) 0.034(4) 0.073(6) -0.001(4) 0.000(4) 0.000(3)
C10 0.027(4) 0.031(4) 0.055(5) -0.003(3) -0.006(3) 0.003(3)
C11 0.022(3) 0.026(3) 0.040(4) 0.001(3) -0.007(3) 0.007(2)
C12 0.025(3) 0.029(3) 0.035(4) 0.000(3) -0.005(3) 0.009(3)
C13 0.033(4) 0.044(4) 0.042(5) -0.004(3) -0.002(3) 0.012(3)
C14 0.056(5) 0.045(4) 0.029(4) 0.000(3) -0.003(4) 0.019(4)
C15 0.049(5) 0.038(4) 0.039(5) 0.007(3) 0.004(4) 0.007(3)
C16 0.036(4) 0.018(3) 0.039(4) -0.002(3) 0.004(3) 0.002(3)
C17 0.032(4) 0.031(4) 0.040(4) 0.006(3) 0.011(3) 0.002(3)
C18 0.041(4) 0.039(4) 0.043(5) 0.013(3) 0.012(4) 0.006(3)
C19 0.043(5) 0.037(4) 0.066(6) 0.015(4) 0.018(4) 0.005(3)
C20 0.028(4) 0.030(4) 0.066(6) 0.008(3) 0.009(4) 0.005(3)
C21 0.022(3) 0.024(3) 0.054(5) 0.007(3) 0.001(3) 0.003(2)
C22 0.021(3) 0.025(3) 0.058(5) 0.001(3) -0.002(3) -0.004(3)
C23 0.034(4) 0.031(4) 0.062(6) -0.001(3) -0.003(4) 0.004(3)
C24 0.044(5) 0.055(5) 0.058(6) 0.011(4) -0.014(4) 0.005(4)
C25 0.064(6) 0.061(6) 0.045(5) 0.002(4) -0.015(5) 0.003(5)
C26 0.041(5) 0.066(6) 0.045(5) -0.005(4) -0.002(4) 0.012(4)
C27 0.026(4) 0.056(5) 0.049(5) 0.002(4) -0.008(3) 0.012(3)
Br1 0.0259(4) 0.0285(3) 0.0467(5) 0.0038(3) 0.0028(3) 0.0051(3)
Br2 0.0304(4) 0.0434(4) 0.0596(6) 0.0211(4) 0.0044(4) 0.0098(3)
C28 0.049(5) 0.048(5) 0.042(5) -0.002(4) 0.007(4) 0.000(4)
Cl1 0.0403(11) 0.0572(13) 0.0562(14) 0.0083(10) -0.0036(10) 0.0002(9)
Cl2 0.0446(13) 0.0835(18) 0.0748(18) 0.0067(14) 0.0036(12) -0.0136(12)
C29 0.053(6) 0.080(7) 0.073(8) 0.004(6) 0.001(5) -0.010(5)
Cl3 0.0625(17) 0.0897(19) 0.0567(16) -0.0002(13) -0.0024(13) -0.0016(14)
Cl4 0.072(2) 0.0713(19) 0.129(3) 0.0132(18) 0.0044(19) 0.0121(15)
C30 0.065(6) 0.049(5) 0.055(6) 0.003(4) 0.002(5) -0.003(4)
Cl5 0.0616(17) 0.120(3) 0.0564(17) 0.0039(16) -0.0028(13) -0.0058(16)
Cl6 0.0617(16) 0.0679(16) 0.0754(19) 0.0104(13) 0.0071(14) 0.0026(12)

loop_
_atom_type_symbol
_atom_type_description
_atom_type_scat_dispersion_real
_atom_type_scat_dispersion_imag
_atom_type_scat_source
C C 0.0033 0.0016 'International Tables Vol C Tables 4.2.6.8 and 6.1.1.4'
H H 0.0000 0.0000 'International Tables Vol C Tables 4.2.6.8 and 6.1.1.4'
N N 0.0061 0.0033 'International Tables Vol C Tables 4.2.6.8 and 6.1.1.4'
Cl Cl 0.1484 0.1585 'International Tables Vol C Tables 4.2.6.8 and 6.1.1.4'
Fe Fe 0.3463 0.8444 'International Tables Vol C Tables 4.2.6.8 and 6.1.1.4'
Br Br -0.2901 2.4595 'International Tables Vol C Tables 4.2.6.8 and 6.1.1.4'

loop_
_geom_angle_atom_site_label_1
_geom_angle_atom_site_label_2
_geom_angle_atom_site_label_3
_geom_angle
N2 Fe1 N1 75.7(2)
N2 Fe1 N3 76.2(2)
N1 Fe1 N3 151.6(2)
N2 Fe1 Br2 117.53(15)
N1 Fe1 Br2 96.66(15)
N3 Fe1 Br2 92.84(14)
N2 Fe1 Br1 91.59(15)
N1 Fe1 Br1 88.70(14)
N3 Fe1 Br1 95.88(14)
Br2 Fe1 Br1 150.84(6)
C11 N1 C1 118.6(6)
C11 N1 Fe1 113.0(5)
C1 N1 Fe1 128.4(5)
C16 N2 C12 121.1(6)
C16 N2 Fe1 118.8(5)
C12 N2 Fe1 118.9(5)
C17 N3 C21 118.9(6)
C17 N3 Fe1 111.3(4)
C21 N3 Fe1 128.4(5)
N1 C1 C8 120.4(7)
N1 C1 C2 119.3(6)
C8 C1 C2 120.2(7)
C3 C2 C7 116.2(8)
C3 C2 C1 121.5(7)
C7 C2 C1 122.2(7)
C4 C3 C2 120.0(7)
C4 C3 H3A 120.0
C2 C3 H3A 120.0
C5 C4 C3 121.9(8)
C5 C4 H4A 119.1
C3 C4 H4A 119.1
C4 C5 C6 118.5(9)
C4 C5 H5A 120.8
C6 C5 H5A 120.8
C7 C6 C5 120.6(8)
C7 C6 H6A 119.7
C5 C6 H6A 119.7
C6 C7 C2 122.7(8)
C6 C7 H7A 118.6
C2 C7 H7A 118.6
C9 C8 C1 120.0(8)
C9 C8 H8A 120.0
C1 C8 H8A 120.0
C8 C9 C10 119.9(7)
C8 C9 H9A 120.1
C10 C9 H9A 120.1
C9 C10 C11 118.0(8)
C9 C10 H10A 121.0
C11 C10 H10A 121.0
N1 C11 C10 123.1(7)
N1 C11 C12 116.4(6)
C10 C11 C12 120.6(7)
N2 C12 C13 119.2(7)
N2 C12 C11 114.5(6)
C13 C12 C11 126.2(7)
C14 C13 C12 120.9(8)
C14 C13 H13A 119.5
C12 C13 H13A 119.5
C13 C14 C15 119.1(8)
C13 C14 H14A 120.4
C15 C14 H14A 120.4
C16 C15 C14 118.6(8)
C16 C15 H15A 120.7
C14 C15 H15A 120.7
N2 C16 C15 120.9(7)
N2 C16 C17 114.6(7)
C15 C16 C17 124.4(7)
N3 C17 C18 122.7(7)
N3 C17 C16 117.1(6)
C18 C17 C16 120.2(7)
C17 C18 C19 118.6(8)
C17 C18 H18A 120.7
C19 C18 H18A 120.7
C20 C19 C18 118.7(8)
C20 C19 H19A 120.7
C18 C19 H19A 120.7
C19 C20 C21 120.4(8)
C19 C20 H20A 119.8
C21 C20 H20A 119.8
N3 C21 C20 120.7(8)
N3 C21 C22 118.8(6)
C20 C21 C22 120.4(7)
C27 C22 C23 118.3(8)
C27 C22 C21 120.5(7)
C23 C22 C21 121.0(7)
C24 C23 C22 120.7(8)
C24 C23 H23A 119.7
C22 C23 H23A 119.7
C23 C24 C25 120.0(8)
C23 C24 H24A 120.0
C25 C24 H24A 120.0
C24 C25 C26 120.9(9)
C24 C25 H25A 119.5
C26 C25 H25A 119.5
C25 C26 C27 118.9(9)
C25 C26 H26A 120.5
C27 C26 H26A 120.5
C26 C27 C22 121.1(8)
C26 C27 H27A 119.4
C22 C27 H27A 119.4
Cl1 C28 Cl2 110.2(5)
Cl1 C28 H28A 109.6
Cl2 C28 H28A 109.6
Cl1 C28 H28B 109.6
Cl2 C28 H28B 109.6
H28A C28 H28B 108.1
Cl3 C29 Cl4 112.2(6)
Cl3 C29 H29A 109.2
Cl4 C29 H29A 109.2
Cl3 C29 H29B 109.2
Cl4 C29 H29B 109.2
H29A C29 H29B 107.9
Cl5 C30 Cl6 110.9(5)
Cl5 C30 H30A 109.5
Cl6 C30 H30A 109.5
Cl5 C30 H30B 109.5
Cl6 C30 H30B 109.5
H30A C30 H30B 108.0

loop_
_geom_bond_atom_site_label_1
_geom_bond_atom_site_label_2
_geom_bond_distance
Fe1 N2 2.068(6)
Fe1 N1 2.241(6)
Fe1 N3 2.261(6)
Fe1 Br2 2.4376(13)
Fe1 Br1 2.5525(13)
N1 C11 1.340(9)
N1 C1 1.357(9)
N2 C16 1.341(9)
N2 C12 1.351(9)
N3 C17 1.332(10)
N3 C21 1.356(9)
C1 C8 1.415(10)
C1 C2 1.466(11)
C2 C3 1.404(11)
C2 C7 1.406(11)
C3 C4 1.391(12)
C3 H3A 0.9500
C4 C5 1.372(12)
C4 H4A 0.9500
C5 C6 1.377(13)
C5 H5A 0.9500
C6 C7 1.358(13)
C6 H6A 0.9500
C7 H7A 0.9500
C8 C9 1.360(13)
C8 H8A 0.9500
C9 C10 1.380(12)
C9 H9A 0.9500
C10 C11 1.402(10)
C10 H10A 0.9500
C11 C12 1.488(11)
C12 C13 1.386(11)
C13 C14 1.363(12)
C13 H13A 0.9500
C14 C15 1.393(12)
C14 H14A 0.9500
C15 C16 1.389(11)
C15 H15A 0.9500
C16 C17 1.486(11)
C17 C18 1.401(10)
C18 C19 1.403(13)
C18 H18A 0.9500
C19 C20 1.352(13)
C19 H19A 0.9500
C20 C21 1.420(10)
C20 H20A 0.9500
C21 C22 1.475(12)
C22 C27 1.389(11)
C22 C23 1.395(11)
C23 C24 1.370(13)
C23 H23A 0.9500
C24 C25 1.377(14)
C24 H24A 0.9500
C25 C26 1.377(13)
C25 H25A 0.9500
C26 C27 1.385(12)
C26 H26A 0.9500
C27 H27A 0.9500
C28 Cl1 1.764(9)
C28 Cl2 1.770(9)
C28 H28A 0.9900
C28 H28B 0.9900
C29 Cl3 1.751(12)
C29 Cl4 1.759(12)
C29 H29A 0.9900
C29 H29B 0.9900
C30 Cl5 1.764(10)
C30 Cl6 1.764(11)
C30 H30A 0.9900
C30 H30B 0.9900

loop_
_geom_torsion_atom_site_label_1
_geom_torsion_atom_site_label_2
_geom_torsion_atom_site_label_3
_geom_torsion_atom_site_label_4
_geom_torsion
N2 Fe1 N1 C11 6.5(4)
N3 Fe1 N1 C11 14.5(7)
Br2 Fe1 N1 C11 123.3(4)
Br1 Fe1 N1 C11 -85.5(4)
N2 Fe1 N1 C1 -175.4(6)
N3 Fe1 N1 C1 -167.4(5)
Br2 Fe1 N1 C1 -58.7(5)
Br1 Fe1 N1 C1 92.6(5)
N1 Fe1 N2 C16 -178.3(5)
N3 Fe1 N2 C16 5.6(5)
Br2 Fe1 N2 C16 91.5(5)
Br1 Fe1 N2 C16 -90.1(5)
N1 Fe1 N2 C12 -10.9(5)
N3 Fe1 N2 C12 173.0(5)
Br2 Fe1 N2 C12 -101.1(5)
Br1 Fe1 N2 C12 77.3(5)
N2 Fe1 N3 C17 3.7(4)
N1 Fe1 N3 C17 -4.3(7)
Br2 Fe1 N3 C17 -114.0(4)
Br1 Fe1 N3 C17 93.9(4)
N2 Fe1 N3 C21 170.0(6)
N1 Fe1 N3 C21 162.0(5)
Br2 Fe1 N3 C21 52.3(6)
Br1 Fe1 N3 C21 -99.8(5)
C11 N1 C1 C8 -0.2(9)
Fe1 N1 C1 C8 -178.1(5)
C11 N1 C1 C2 -178.8(6)
Fe1 N1 C1 C2 3.2(9)
N1 C1 C2 C3 -47.9(10)
C8 C1 C2 C3 133.5(8)
N1 C1 C2 C7 134.8(7)
C8 C1 C2 C7 -43.9(10)
C7 C2 C3 C4 -0.1(11)
C1 C2 C3 C4 -177.5(7)
C2 C3 C4 C5 -2.2(13)
C3 C4 C5 C6 1.9(14)
C4 C5 C6 C7 0.7(13)
C5 C6 C7 C2 -3.0(14)
C3 C2 C7 C6 2.7(12)
C1 C2 C7 C6 -179.9(8)
N1 C1 C8 C9 0.5(11)
C2 C1 C8 C9 179.1(7)
C1 C8 C9 C10 -0.7(12)
C8 C9 C10 C11 0.6(11)
C1 N1 C11 C10 0.1(10)
Fe1 N1 C11 C10 178.3(5)
C1 N1 C11 C12 179.8(6)
Fe1 N1 C11 C12 -1.9(7)
C9 C10 C11 N1 -0.3(10)
C9 C10 C11 C12 179.9(6)
C16 N2 C12 C13 0.5(9)
Fe1 N2 C12 C13 -166.6(5)
C16 N2 C12 C11 -179.5(6)
Fe1 N2 C12 C11 13.4(7)
N1 C11 C12 N2 -6.9(8)
C10 C11 C12 N2 172.8(6)
N1 C11 C12 C13 173.1(6)
C10 C11 C12 C13 -7.2(10)
N2 C12 C13 C14 3.0(11)
C11 C12 C13 C14 -177.0(7)
C12 C13 C14 C15 -3.4(11)
C13 C14 C15 C16 0.4(11)
C12 N2 C16 C15 -3.5(10)
Fe1 N2 C16 C15 163.6(5)
C12 N2 C16 C17 179.6(6)
Fe1 N2 C16 C17 -13.3(7)
C14 C15 C16 N2 3.0(11)
C14 C15 C16 C17 179.6(7)
C21 N3 C17 C18 -0.6(10)
Fe1 N3 C17 C18 167.2(6)
C21 N3 C17 C16 -179.4(6)
Fe1 N3 C17 C16 -11.6(7)
N2 C16 C17 N3 16.7(9)
C15 C16 C17 N3 -160.1(7)
N2 C16 C17 C18 -162.1(6)
C15 C16 C17 C18 21.1(11)
N3 C17 C18 C19 -0.9(11)
C16 C17 C18 C19 177.8(7)
C17 C18 C19 C20 1.5(11)
C18 C19 C20 C21 -0.7(11)
C17 N3 C21 C20 1.5(10)
Fe1 N3 C21 C20 -163.9(5)
C17 N3 C21 C22 -175.0(6)
Fe1 N3 C21 C22 19.5(9)
C19 C20 C21 N3 -0.9(11)
C19 C20 C21 C22 175.6(7)
N3 C21 C22 C27 43.4(10)
C20 C21 C22 C27 -133.1(8)
N3 C21 C22 C23 -141.2(7)
C20 C21 C22 C23 42.2(10)
C27 C22 C23 C24 -1.0(12)
C21 C22 C23 C24 -176.5(7)
C22 C23 C24 C25 0.3(13)
C23 C24 C25 C26 0.0(15)
C24 C25 C26 C27 0.4(15)
C25 C26 C27 C22 -1.1(14)
C23 C22 C27 C26 1.4(12)
C21 C22 C27 C26 176.9(8)
